data_1574632
loop_
_publ_author_name
'Sonneck, Marcel'
'Spannenberg, Anke'
'Wohlrab, Sebastian'
'Peppel, Tim'

_publ_section_title
;
 (E)-1-(4-Bromophenyl)but-2-en-1-one
;
_journal_coeditor_code WM4228
_journal_issue 5
_journal_name_full IUCrData
_journal_page_first x250415
_journal_paper_doi 10.1107/S2414314625004158
_journal_volume 10
_journal_year 2025
_chemical_formula_iupac 'C10 H9 Br O'
_chemical_formula_moiety 'C10 H9 Br O'
_chemical_formula_sum 'C10 H9 Br O'
_chemical_formula_weight 225.08
_chemical_name_systematic
;
(<i>E</i>)-1-(4-Bromophenyl)but-2-en-1-one
;
_space_group_crystal_system triclinic
_space_group_IT_number 2
_space_group_name_Hall '-P 1'
_space_group_name_H-M_alt 'P -1'
_atom_sites_solution_hydrogens geom
_audit_creation_method SHELXL-2019/1
_cell_angle_alpha 98.577(2)
_cell_angle_beta 96.441(2)
_cell_angle_gamma 102.546(2)
_cell_formula_units_Z 2
_cell_length_a 5.5734(9)
_cell_length_b 8.1618(13)
_cell_length_c 10.6194(16)
_cell_measurement_reflns_used 7348
_cell_measurement_temperature 150(2)
_cell_measurement_theta_max 28.64
_cell_measurement_theta_min 2.60
_cell_volume 461.00(13)
_computing_cell_refinement
;
SAINT (Bruker, 2014)
;
_computing_data_collection
;
APEX2 (Bruker, 2014)
;
_computing_data_reduction
;
SAINT (Bruker, 2014)
;
_computing_molecular_graphics
;
XP in SHELXTL (Sheldrick, 2008)
;
_computing_publication_material
;
publCIF (Westrip, 2010)
;
_computing_structure_refinement
;
SHELXL (Sheldrick, 2015)
;
_computing_structure_solution
;
SHELXS97 (Sheldrick, 2008)
;
_diffrn_ambient_temperature 150(2)
_diffrn_detector_area_resol_mean 8.3333
_diffrn_measured_fraction_theta_full 1.000
_diffrn_measured_fraction_theta_max 1.000
_diffrn_measurement_device_type 'Bruker APEXII CCD'
_diffrn_measurement_method '\f and \w scans'
_diffrn_radiation_type MoK\a
_diffrn_radiation_wavelength 0.71073
_diffrn_reflns_av_R_equivalents 0.0271
_diffrn_reflns_av_unetI/netI 0.0182
_diffrn_reflns_limit_h_max 7
_diffrn_reflns_limit_h_min -7
_diffrn_reflns_limit_k_max 10
_diffrn_reflns_limit_k_min -10
_diffrn_reflns_limit_l_max 14
_diffrn_reflns_limit_l_min -14
_diffrn_reflns_number 12194
_diffrn_reflns_theta_full 25.242
_diffrn_reflns_theta_max 27.999
_diffrn_reflns_theta_min 1.962
_diffrn_source 'fine-focus sealed tube'
_exptl_absorpt_coefficient_mu 4.405
_exptl_absorpt_correction_T_max 0.85
_exptl_absorpt_correction_T_min 0.63
_exptl_absorpt_correction_type multi-scan
_exptl_absorpt_process_details
;
(SADABS; Krause <i>et al.</i>,  2015)
;
_exptl_crystal_colour colourless
_exptl_crystal_density_diffrn 1.622
_exptl_crystal_description plate
_exptl_crystal_F_000 224
_exptl_crystal_size_max 0.362
_exptl_crystal_size_mid 0.229
_exptl_crystal_size_min 0.038
_refine_diff_density_max 0.323
_refine_diff_density_min -0.269
_refine_ls_extinction_method none
_refine_ls_goodness_of_fit_ref 1.048
_refine_ls_hydrogen_treatment constr
_refine_ls_matrix_type full
_refine_ls_number_parameters 110
_refine_ls_number_reflns 2232
_refine_ls_number_restraints 0
_refine_ls_restrained_S_all 1.048
_refine_ls_R_factor_all 0.0221
_refine_ls_R_factor_gt 0.0194
_refine_ls_shift/su_max 0.002
_refine_ls_shift/su_mean 0.000
_refine_ls_structure_factor_coef Fsqd
_refine_ls_weighting_details 'w=1/[\s^2^(Fo^2^)+(0.0243P)^2^+0.1552P] where P=(Fo^2^+2Fc^2^)/3'
_refine_ls_weighting_scheme calc
_refine_ls_wR_factor_gt 0.0497
_refine_ls_wR_factor_ref 0.0511
_reflns_number_gt 2077
_reflns_number_total 2232
_reflns_threshold_expression 'I > 2\s(I)'
_cod_data_source_file wm4228.cif
_cod_data_source_block I
_cod_database_code 1574632
_shelx_space_group_comment
;
The symmetry employed for this shelxl refinement is uniquely defined
by the following loop, which should always be used as a source of
symmetry information in preference to the above space-group names.
They are only intended as comments.
;

loop_
_space_group_symop_operation_xyz
'x, y, z'
'-x, -y, -z'

loop_
_atom_site_type_symbol
_atom_site_label
_atom_site_fract_x
_atom_site_fract_y
_atom_site_fract_z
_atom_site_U_iso_or_equiv
_atom_site_adp_type
_atom_site_calc_flag
_atom_site_occupancy
_atom_site_disorder_assembly
_atom_site_disorder_group
Br Br1 0.46488(3) 1.00661(2) 1.33348(2) 0.03862(7) Uani d 1 . .
C C1 0.1030(3) 0.2949(2) 0.52287(17) 0.0397(4) Uani d 1 . .
H H1A -0.047264 0.328231 0.545930 0.060 Uiso calc 1 . .
H H1B 0.086027 0.173332 0.524923 0.060 Uiso calc 1 . .
H H1C 0.125813 0.316143 0.436060 0.060 Uiso calc 1 . .
C C2 0.3226(3) 0.39689(19) 0.61669(15) 0.0308(3) Uani d 1 . .
H H2 0.480779 0.377596 0.603523 0.037 Uiso calc 1 . .
C C3 0.3146(3) 0.51246(19) 0.71713(14) 0.0274(3) Uani d 1 . .
H H3 0.158932 0.534668 0.732273 0.033 Uiso calc 1 . .
C C4 0.5417(3) 0.60755(18) 0.80609(14) 0.0253(3) Uani d 1 . .
C C5 0.5149(2) 0.70343(17) 0.93299(13) 0.0230(3) Uani d 1 . .
C C6 0.7179(3) 0.82873(19) 1.00146(15) 0.0284(3) Uani d 1 . .
H H6 0.867758 0.852042 0.965647 0.034 Uiso calc 1 . .
C C7 0.7057(3) 0.91961(19) 1.12013(15) 0.0304(3) Uani d 1 . .
H H7 0.843908 1.006229 1.165242 0.037 Uiso calc 1 . .
C C8 0.4872(3) 0.88158(18) 1.17190(13) 0.0260(3) Uani d 1 . .
C C9 0.2838(3) 0.75609(19) 1.10791(14) 0.0276(3) Uani d 1 . .
H H9 0.136975 0.729938 1.145979 0.033 Uiso calc 1 . .
C C10 0.2970(2) 0.66900(18) 0.98747(14) 0.0257(3) Uani d 1 . .
H H10 0.156462 0.585051 0.941560 0.031 Uiso calc 1 . .
O O1 0.75060(19) 0.60866(15) 0.77924(11) 0.0348(2) Uani d 1 . .

loop_
_atom_site_aniso_label
_atom_site_aniso_U_11
_atom_site_aniso_U_22
_atom_site_aniso_U_33
_atom_site_aniso_U_12
_atom_site_aniso_U_13
_atom_site_aniso_U_23
Br1 0.05075(11) 0.03740(10) 0.02638(9) 0.01081(7) 0.00651(7) 0.00052(6)
C1 0.0426(9) 0.0367(9) 0.0352(8) 0.0058(7) 0.0048(7) -0.0022(7)
C2 0.0319(7) 0.0300(7) 0.0329(8) 0.0098(6) 0.0087(6) 0.0068(6)
C3 0.0246(7) 0.0318(7) 0.0276(7) 0.0090(6) 0.0066(5) 0.0061(6)
C4 0.0243(6) 0.0268(7) 0.0282(7) 0.0091(5) 0.0071(5) 0.0086(5)
C5 0.0212(6) 0.0244(6) 0.0259(6) 0.0074(5) 0.0045(5) 0.0085(5)
C6 0.0207(6) 0.0317(7) 0.0326(7) 0.0035(5) 0.0053(5) 0.0083(6)
C7 0.0256(7) 0.0310(7) 0.0302(7) 0.0001(6) -0.0005(5) 0.0044(6)
C8 0.0310(7) 0.0265(7) 0.0219(6) 0.0093(6) 0.0032(5) 0.0059(5)
C9 0.0249(6) 0.0307(7) 0.0291(7) 0.0063(6) 0.0082(5) 0.0083(6)
C10 0.0210(6) 0.0261(7) 0.0287(7) 0.0027(5) 0.0049(5) 0.0047(5)
O1 0.0239(5) 0.0467(7) 0.0360(6) 0.0114(5) 0.0098(4) 0.0063(5)

loop_
_atom_type_symbol
_atom_type_description
_atom_type_scat_dispersion_real
_atom_type_scat_dispersion_imag
_atom_type_scat_source
C C 0.0033 0.0016 'International Tables Vol C Tables 4.2.6.8 and 6.1.1.4'
H H 0.0000 0.0000 'International Tables Vol C Tables 4.2.6.8 and 6.1.1.4'
O O 0.0106 0.0060 'International Tables Vol C Tables 4.2.6.8 and 6.1.1.4'
Br Br -0.2901 2.4595 'International Tables Vol C Tables 4.2.6.8 and 6.1.1.4'

loop_
_geom_angle_atom_site_label_1
_geom_angle_atom_site_label_2
_geom_angle_atom_site_label_3
_geom_angle_site_symmetry_1
_geom_angle_site_symmetry_3
_geom_angle
_geom_angle_publ_flag
C2 C1 H1A . . 109.5 ?
C2 C1 H1B . . 109.5 ?
H1A C1 H1B . . 109.5 ?
C2 C1 H1C . . 109.5 ?
H1A C1 H1C . . 109.5 ?
H1B C1 H1C . . 109.5 ?
C3 C2 C1 . . 125.10(14) ?
C3 C2 H2 . . 117.4 ?
C1 C2 H2 . . 117.4 ?
C2 C3 C4 . . 121.66(13) ?
C2 C3 H3 . . 119.2 ?
C4 C3 H3 . . 119.2 ?
O1 C4 C3 . . 122.00(13) ?
O1 C4 C5 . . 119.30(13) ?
C3 C4 C5 . . 118.69(12) ?
C6 C5 C10 . . 118.67(13) ?
C6 C5 C4 . . 118.78(12) ?
C10 C5 C4 . . 122.52(13) ?
C7 C6 C5 . . 121.43(13) ?
C7 C6 H6 . . 119.3 ?
C5 C6 H6 . . 119.3 ?
C6 C7 C8 . . 118.46(14) ?
C6 C7 H7 . . 120.8 ?
C8 C7 H7 . . 120.8 ?
C9 C8 C7 . . 121.73(13) ?
C9 C8 Br1 . . 119.11(11) ?
C7 C8 Br1 . . 119.16(11) ?
C8 C9 C10 . . 119.06(13) ?
C8 C9 H9 . . 120.5 ?
C10 C9 H9 . . 120.5 ?
C9 C10 C5 . . 120.62(13) ?
C9 C10 H10 . . 119.7 ?
C5 C10 H10 . . 119.7 ?

loop_
_geom_bond_atom_site_label_1
_geom_bond_atom_site_label_2
_geom_bond_site_symmetry_2
_geom_bond_distance
_geom_bond_publ_flag
Br1 C8 . 1.8925(14) ?
C1 C2 . 1.490(2) ?
C1 H1A . 0.9800 ?
C1 H1B . 0.9800 ?
C1 H1C . 0.9800 ?
C2 C3 . 1.326(2) ?
C2 H2 . 0.9500 ?
C3 C4 . 1.478(2) ?
C3 H3 . 0.9500 ?
C4 O1 . 1.2278(17) ?
C4 C5 . 1.4940(19) ?
C5 C6 . 1.395(2) ?
C5 C10 . 1.3951(18) ?
C6 C7 . 1.380(2) ?
C6 H6 . 0.9500 ?
C7 C8 . 1.385(2) ?
C7 H7 . 0.9500 ?
C8 C9 . 1.382(2) ?
C9 C10 . 1.385(2) ?
C9 H9 . 0.9500 ?
C10 H10 . 0.9500 ?

loop_
_geom_hbond_atom_site_label_D
_geom_hbond_atom_site_label_H
_geom_hbond_atom_site_label_A
_geom_hbond_site_symmetry_A
_geom_hbond_distance_DH
_geom_hbond_distance_HA
_geom_hbond_distance_DA
_geom_hbond_angle_DHA
_geom_hbond_publ_flag
C3 H3 O1 1_455 0.95 2.56 3.5094(18) 177.2 yes
C1 H1C O1 2_666 0.98 2.58 3.555(2) 172.0 yes

loop_
_geom_torsion_atom_site_label_1
_geom_torsion_atom_site_label_2
_geom_torsion_atom_site_label_3
_geom_torsion_atom_site_label_4
_geom_torsion_site_symmetry_1
_geom_torsion_site_symmetry_2
_geom_torsion_site_symmetry_3
_geom_torsion_site_symmetry_4
_geom_torsion
_geom_torsion_publ_flag
C1 C2 C3 C4 . . . . 179.68(14) ?
C2 C3 C4 O1 . . . . 13.9(2) ?
C2 C3 C4 C5 . . . . -165.45(14) ?
O1 C4 C5 C6 . . . . 17.9(2) ?
C3 C4 C5 C6 . . . . -162.71(13) ?
O1 C4 C5 C10 . . . . -160.10(14) ?
C3 C4 C5 C10 . . . . 19.2(2) ?
C10 C5 C6 C7 . . . . -0.8(2) ?
C4 C5 C6 C7 . . . . -178.94(13) ?
C5 C6 C7 C8 . . . . 1.2(2) ?
C6 C7 C8 C9 . . . . 0.0(2) ?
C6 C7 C8 Br1 . . . . -179.19(11) ?
C7 C8 C9 C10 . . . . -1.6(2) ?
Br1 C8 C9 C10 . . . . 177.61(10) ?
C8 C9 C10 C5 . . . . 2.0(2) ?
C6 C5 C10 C9 . . . . -0.8(2) ?
C4 C5 C10 C9 . . . . 177.24(13) ?
